data_7130221
loop_
_publ_author_name
'Chen, Qian-Qian'
'Hu, Chun-Li'
'Yao, Li-Jia'
'Chen, Jin'
'Cao, Ming-Yang'
'Li, Bing-Xuan'
'Mao, Jiang-Gao'

_publ_section_title
;
 Cd2(IO3)(PO4) and Cd1.62Mg0.38(IO3)(PO4): Metal iodate-phosphates with
 large SHG responses and wide band gaps
;
_journal_name_full 'Chemical Communications'
_journal_paper_doi 10.1039/D2CC02353A
_journal_year 2022
_chemical_formula_moiety 'Cd1.623 I Mg0.377 O7 P'
_chemical_formula_sum 'Cd1.62 I Mg0.38 O7 P'
_chemical_formula_weight 461.47
_space_group_crystal_system orthorhombic
_space_group_IT_number 43
_space_group_name_Hall 'F 2 -2d'
_space_group_name_H-M_alt 'F d d 2'
_atom_sites_solution_primary iterative
_audit_creation_date 2022-05-21
_audit_creation_method
;
Olex2 1.5
(compiled 2021.11.18 svn.ra9532c28 for OlexSys, GUI svn.r6429)
;
_audit_update_record
;
2022-05-22 deposited with the CCDC.	2022-06-13 downloaded from the CCDC.
;
_cell_angle_alpha 90
_cell_angle_beta 90
_cell_angle_gamma 90
_cell_formula_units_Z 16
_cell_length_a 15.3319(13)
_cell_length_b 12.2073(11)
_cell_length_c 12.2169(16)
_cell_measurement_reflns_used 2428
_cell_measurement_temperature 100.00(10)
_cell_measurement_theta_max 29.0640
_cell_measurement_theta_min 2.6440
_cell_volume 2286.5(4)
_computing_cell_refinement 'CrysAlisPro 1.171.41.115a (Rigaku OD, 2021)'
_computing_data_collection 'CrysAlisPro 1.171.41.115a (Rigaku OD, 2021)'
_computing_data_reduction 'CrysAlisPro 1.171.41.115a (Rigaku OD, 2021)'
_computing_molecular_graphics 'Olex2 1.5 (Dolomanov et al., 2009)'
_computing_publication_material 'Olex2 1.5 (Dolomanov et al., 2009)'
_computing_structure_refinement 'XL  (Sheldrick, 2008)'
_computing_structure_solution 'olex2.solve 1.5 (Bourhis et al., 2015)'
_diffrn_ambient_temperature 100.15
_diffrn_detector_area_resol_mean 10.3468
_diffrn_detector_type Atlas
_diffrn_measured_fraction_theta_full 1.000
_diffrn_measured_fraction_theta_max 0.953
_diffrn_measurement_details
;
List of Runs (angles in degrees, time in seconds):

  # Type    Start    End  Width  t~exp~   \w     \q     \k     \f   Frames
#--------------------------------------------------------------------------
  1  \w    -60.00  35.00   1.00    1.09    --   10.53 -57.00 -90.00   95
  2  \w    -18.00  84.00   1.00    1.09    --   10.53  57.00  60.00  102
  3  \w    -68.00  15.00   1.00    1.09    --  -11.16 -57.00 120.00   83
;
_diffrn_measurement_device 'four-circle diffractometer'
_diffrn_measurement_device_type 'SuperNova, Dual, Cu at home/near, Atlas'
_diffrn_measurement_method '\w scans'
_diffrn_radiation_type MoK\a
_diffrn_radiation_wavelength 0.71073
_diffrn_reflns_av_R_equivalents 0.0473
_diffrn_reflns_av_unetI/netI 0.0491
_diffrn_reflns_Laue_measured_fraction_full 1.000
_diffrn_reflns_Laue_measured_fraction_max 0.953
_diffrn_reflns_limit_h_max 20
_diffrn_reflns_limit_h_min -21
_diffrn_reflns_limit_k_max 16
_diffrn_reflns_limit_k_min -12
_diffrn_reflns_limit_l_max 15
_diffrn_reflns_limit_l_min -12
_diffrn_reflns_number 4515
_diffrn_reflns_point_group_measured_fraction_full 1.000
_diffrn_reflns_point_group_measured_fraction_max 0.952
_diffrn_reflns_theta_full 25.242
_diffrn_reflns_theta_max 29.467
_diffrn_reflns_theta_min 2.657
_exptl_absorpt_coefficient_mu 11.782
_exptl_absorpt_correction_T_max 1.000
_exptl_absorpt_correction_T_min 0.600
_exptl_absorpt_correction_type gaussian
_exptl_absorpt_process_details
;
CrysAlisPro 1.171.41.115a (Rigaku Oxford Diffraction, 2021)
Numerical absorption correction based on gaussian integration over
a multifaceted crystal model
Empirical absorption correction using spherical harmonics,
implemented in SCALE3 ABSPACK scaling algorithm.
;
_exptl_crystal_colour Colorless
_exptl_crystal_density_diffrn 5.362
_exptl_crystal_description Blocky
_exptl_crystal_F_000 3303
_exptl_crystal_size_max 0.23
_exptl_crystal_size_mid 0.17
_exptl_crystal_size_min 0.15
_refine_diff_density_max 2.988
_refine_diff_density_min -2.467
_refine_diff_density_rms 0.376
_refine_ls_abs_structure_details
;
 Twinning involves inversion, so Flack parameter cannot be determined
;
_refine_ls_extinction_method none
_refine_ls_goodness_of_fit_ref 1.034
_refine_ls_hydrogen_treatment undef
_refine_ls_matrix_type full
_refine_ls_number_parameters 105
_refine_ls_number_reflns 1339
_refine_ls_number_restraints 43
_refine_ls_restrained_S_all 1.021
_refine_ls_R_factor_all 0.0375
_refine_ls_R_factor_gt 0.0354
_refine_ls_shift/su_max 0.000
_refine_ls_shift/su_mean 0.000
_refine_ls_structure_factor_coef Fsqd
_refine_ls_weighting_details 'w=1/[\s^2^(Fo^2^)+(0.0373P)^2^+119.6597P] where P=(Fo^2^+2Fc^2^)/3'
_refine_ls_weighting_scheme calc
_refine_ls_wR_factor_gt 0.0779
_refine_ls_wR_factor_ref 0.0794
_reflns_Friedel_coverage 0.913
_reflns_Friedel_fraction_full 1.000
_reflns_Friedel_fraction_max 0.950
_reflns_number_gt 1302
_reflns_number_total 1339
_reflns_threshold_expression 'I > 2\s(I)'
_cod_data_source_file d2cc02353a2.cif
_cod_data_source_block 2
_cod_database_code 7130221
_shelx_shelxl_version_number 2018/3
_shelx_space_group_comment
;
The symmetry employed for this shelxl refinement is uniquely defined
by the following loop, which should always be used as a source of
symmetry information in preference to the above space-group names.
They are only intended as comments.
;
_shelx_estimated_absorpt_t_max 0.271
_shelx_estimated_absorpt_t_min 0.172
_olex2_refinement_description
;
1. Twinned data refinement
 Scales: 0.36(13)
 0.05(7) 0.14(8) 0.45(7)
2. Shared sites
{Cd2, Mg1}
3. Uiso/Uaniso restraints and constraints
Uanis(O7) \\sim Ueq, Uanis(O5) \\sim Ueq, Uanis(O2) \\sim Ueq, Uanis(O4) \\sim
Ueq, Uanis(O3) \\sim Ueq, Uanis(O1) \\sim Ueq, Uanis(O6) \\sim Ueq: with sigma
of 0.003 and sigma for terminal atoms of 0.006
Uanis(Cd2) = Uanis(Mg1)
4. Others
 Sof(Mg1)=0.5*(1-FVAR(2))
 Sof(Cd2)=0.5*FVAR(2)
;
_olex2_submission_special_instructions 'No special instructions were received'
_oxdiff_exptl_absorpt_empirical_details
;
Empirical correction (ABSPACK) includes:
- Absorption correction using spherical harmonics
- Frame scaling
;

loop_
_space_group_symop_operation_xyz
'x, y, z'
'-x, -y, z'
'x+1/4, -y+1/4, z+1/4'
'-x+1/4, y+1/4, z+1/4'
'x, y+1/2, z+1/2'
'-x, -y+1/2, z+1/2'
'x+1/4, -y+3/4, z+3/4'
'-x+1/4, y+3/4, z+3/4'
'x+1/2, y, z+1/2'
'-x+1/2, -y, z+1/2'
'x+3/4, -y+1/4, z+3/4'
'-x+3/4, y+1/4, z+3/4'
'x+1/2, y+1/2, z'
'-x+1/2, -y+1/2, z'
'x+3/4, -y+3/4, z+1/4'
'-x+3/4, y+3/4, z+1/4'

loop_
_atom_site_label
_atom_site_type_symbol
_atom_site_fract_x
_atom_site_fract_y
_atom_site_fract_z
_atom_site_U_iso_or_equiv
_atom_site_adp_type
_atom_site_occupancy
_atom_site_site_symmetry_order
_atom_site_calc_flag
_atom_site_refinement_flags_posn
_atom_site_refinement_flags_adp
_atom_site_refinement_flags_occupancy
_atom_site_disorder_assembly
_atom_site_disorder_group
Cd1 Cd 0.49427(9) 0.79801(17) 0.51622(15) 0.0093(3) Uani 1 1 d . . . . .
Cd2 Cd 0.250000 1.250000 0.4560(6) 0.0062(18) Uani 0.246(13) 2 d S T P A 2
Cd3 Cd 0.250000 0.750000 0.5639(2) 0.0099(5) Uani 1 2 d S T P . .
I1 I 0.36105(7) 0.68611(12) 0.30323(12) 0.0101(3) Uani 1 1 d . . . . .
P1 P 0.3508(2) 1.0095(4) 0.5161(5) 0.0056(8) Uani 1 1 d . . . . .
Mg1 Mg 0.250000 1.250000 0.4560(6) 0.0062(18) Uani 0.754(13) 2 d S T P A 1
O1 O 0.2863(8) 0.9391(14) 0.5841(11) 0.010(3) Uani 1 1 d . U . . .
O2 O 0.4086(8) 0.9353(14) 0.4473(13) 0.010(3) Uani 1 1 d . U . . .
O3 O 0.2983(8) 1.0869(12) 0.4417(12) 0.008(3) Uani 1 1 d . U . . .
O4 O 0.4097(7) 1.0753(13) 0.5908(11) 0.006(3) Uani 1 1 d . U . . .
O5 O 0.2498(8) 0.6361(14) 0.2860(14) 0.017(4) Uani 1 1 d . U . . .
O6 O 0.3585(8) 0.7178(14) 0.4476(14) 0.011(3) Uani 1 1 d . U . . .
O7 O 0.4061(9) 0.5481(13) 0.3202(12) 0.011(3) Uani 1 1 d . U . . .

loop_
_atom_site_aniso_label
_atom_site_aniso_U_11
_atom_site_aniso_U_22
_atom_site_aniso_U_33
_atom_site_aniso_U_23
_atom_site_aniso_U_13
_atom_site_aniso_U_12
Cd1 0.0084(7) 0.0132(9) 0.0061(9) -0.0010(7) -0.0009(6) -0.0015(6)
Cd2 0.004(3) 0.009(4) 0.005(3) 0.000 0.000 0.0021(19)
Cd3 0.0077(10) 0.0136(16) 0.0083(14) 0.000 0.000 0.0001(8)
I1 0.0088(4) 0.0132(8) 0.0082(7) 0.0005(5) -0.0002(5) -0.0017(5)
P1 0.0036(15) 0.007(3) 0.006(3) -0.0007(17) 0.000(2) 0.0003(17)
Mg1 0.004(3) 0.009(4) 0.005(3) 0.000 0.000 0.0021(19)
O1 0.008(4) 0.011(5) 0.011(4) -0.001(3) -0.002(3) 0.000(3)
O2 0.009(4) 0.011(4) 0.012(4) -0.001(3) 0.001(3) -0.002(3)
O3 0.007(4) 0.008(4) 0.009(4) -0.002(3) -0.002(3) 0.001(3)
O4 0.007(4) 0.006(4) 0.005(4) 0.001(3) 0.001(3) 0.000(3)
O5 0.014(4) 0.019(5) 0.016(5) -0.003(4) -0.002(4) -0.002(3)
O6 0.011(4) 0.012(4) 0.012(4) -0.001(3) 0.000(3) 0.001(3)
O7 0.016(4) 0.008(4) 0.010(4) -0.001(3) -0.002(3) 0.004(3)

loop_
_atom_type_symbol
_atom_type_description
_atom_type_scat_dispersion_real
_atom_type_scat_dispersion_imag
_atom_type_scat_source
Cd Cd -0.8075 1.2024 'International Tables Vol C Tables 4.2.6.8 and 6.1.1.4'
I I -0.4742 1.8119 'International Tables Vol C Tables 4.2.6.8 and 6.1.1.4'
Mg Mg 0.0486 0.0363 'International Tables Vol C Tables 4.2.6.8 and 6.1.1.4'
O O 0.0106 0.0060 'International Tables Vol C Tables 4.2.6.8 and 6.1.1.4'
P P 0.1023 0.0942 'International Tables Vol C Tables 4.2.6.8 and 6.1.1.4'

loop_
_exptl_crystal_face_index_h
_exptl_crystal_face_index_k
_exptl_crystal_face_index_l
_exptl_crystal_face_perp_dist
9 10 -12 0.0753
13 13 -5 0.0689
-13 -14 -3 0.0815
16 -5 6 0.0889
11 -16 2 0.0970
12 -8 -11 0.0861
-3 14 -13 0.0766
-11 16 -2 0.1002
9 -10 -12 0.0840
-7 -3 16 0.0695
2 20 -7 0.0874
-1 -21 5 0.1012
3 -12 -14 0.0846
7 15 -10 0.0737
3 21 4 0.1067
-6 -18 7 0.0934
-12 -14 -6 0.0760
-7 -11 -13 0.0738
13 14 2 0.0726
12 14 6 0.0840
-13 -7 -10 0.0678
14 8 8 0.0762
12 4 -12 0.0781
-15 5 -7 0.0876
1 5 -17 0.0869
13 -6 10 0.0848
-8 11 -12 0.0771
12 -12 8 0.0875
6 -15 11 0.0955
-6 -4 16 0.0695

loop_
_geom_angle_atom_site_label_1
_geom_angle_atom_site_label_2
_geom_angle_atom_site_label_3
_geom_angle
_geom_angle_site_symmetry_1
_geom_angle_site_symmetry_3
_geom_angle_publ_flag
O1 Cd1 Cd2 126.8(4) 7_564 3_575 ?
O1 Cd1 O6 86.3(5) 7_564 . ?
O1 Cd1 O7 90.5(5) 7_564 3_565 ?
O2 Cd1 Cd2 74.6(4) . 3_575 ?
O2 Cd1 O1 76.0(5) . 7_564 ?
O2 Cd1 O3 91.7(5) . 16_545 ?
O2 Cd1 O4 91.2(5) . 2_675 ?
O2 Cd1 O6 71.3(6) . . ?
O2 Cd1 O7 153.4(5) . 3_565 ?
O3 Cd1 Cd2 38.3(4) 16_545 3_575 ?
O3 Cd1 O1 164.1(6) 16_545 7_564 ?
O3 Cd1 O4 71.0(5) 16_545 2_675 ?
O3 Cd1 O6 99.3(5) 16_545 . ?
O3 Cd1 O7 96.8(5) 16_545 3_565 ?
O4 Cd1 Cd2 39.6(3) 2_675 3_575 ?
O4 Cd1 O1 98.9(5) 2_675 7_564 ?
O4 Cd1 O6 160.1(5) 2_675 . ?
O4 Cd1 O7 68.1(5) 2_675 3_565 ?
O5 Cd1 Cd2 130.5(5) 3_565 3_575 ?
O5 Cd1 O1 99.2(6) 3_565 7_564 ?
O5 Cd1 O2 142.0(5) 3_565 . ?
O5 Cd1 O3 96.7(6) 3_565 16_545 ?
O5 Cd1 O4 126.6(5) 3_565 2_675 ?
O5 Cd1 O6 70.8(5) 3_565 . ?
O5 Cd1 O7 61.9(4) 3_565 3_565 ?
O6 Cd1 Cd2 123.2(4) . 3_575 ?
O6 Cd1 O7 131.4(5) . 3_565 ?
O7 Cd1 Cd2 96.9(3) 3_565 3_575 ?
Cd1 Cd2 Cd1 93.6(2) 12_554 11_474 ?
O3 Cd2 Cd1 129.3(5) 14_575 12_554 ?
O3 Cd2 Cd1 41.8(4) 14_575 11_474 ?
O3 Cd2 Cd1 41.8(4) . 12_554 ?
O3 Cd2 Cd1 129.3(5) . 11_474 ?
O3 Cd2 O3 170.6(8) 14_575 . ?
O3 Cd2 O4 76.9(5) 14_575 12_554 ?
O3 Cd2 O4 96.9(5) 14_575 11_474 ?
O3 Cd2 O4 76.9(5) . 11_474 ?
O3 Cd2 O4 96.9(5) . 12_554 ?
O4 Cd2 Cd1 81.3(4) 11_474 11_474 ?
O4 Cd2 Cd1 81.3(4) 12_554 12_554 ?
O4 Cd2 Cd1 42.8(4) 11_474 12_554 ?
O4 Cd2 Cd1 42.8(4) 12_554 11_474 ?
O4 Cd2 O4 99.5(7) 11_474 12_554 ?
O7 Cd2 Cd1 130.1(4) 16 12_554 ?
O7 Cd2 Cd1 130.1(4) 15_465 11_474 ?
O7 Cd2 Cd1 105.7(4) 15_465 12_554 ?
O7 Cd2 Cd1 105.7(4) 16 11_474 ?
O7 Cd2 O3 94.5(6) 16 . ?
O7 Cd2 O3 91.8(5) 15_465 . ?
O7 Cd2 O3 91.8(5) 16 14_575 ?
O7 Cd2 O3 94.5(6) 15_465 14_575 ?
O7 Cd2 O4 82.8(5) 16 12_554 ?
O7 Cd2 O4 82.8(5) 15_465 11_474 ?
O7 Cd2 O4 171.2(6) 15_465 12_554 ?
O7 Cd2 O4 171.2(6) 16 11_474 ?
O7 Cd2 O7 96.2(8) 16 15_465 ?
O1 Cd3 O1 168.1(6) 14_565 . ?
O2 Cd3 O1 74.7(5) 16_545 14_565 ?
O2 Cd3 O1 74.7(5) 15_465 . ?
O2 Cd3 O1 96.7(5) 16_545 . ?
O2 Cd3 O1 96.7(5) 15_465 14_565 ?
O2 Cd3 O2 89.2(7) 16_545 15_465 ?
O6 Cd3 O1 94.0(5) . 14_565 ?
O6 Cd3 O1 94.0(5) 14_565 . ?
O6 Cd3 O1 93.6(5) 14_565 14_565 ?
O6 Cd3 O1 93.6(5) . . ?
O6 Cd3 O2 166.9(5) 14_565 16_545 ?
O6 Cd3 O2 86.3(5) . 16_545 ?
O6 Cd3 O2 166.9(5) . 15_465 ?
O6 Cd3 O2 86.3(5) 14_565 15_465 ?
O6 Cd3 O6 100.6(8) 14_565 . ?
O5 I1 O7 93.3(7) . . ?
O6 I1 O5 99.4(7) . . ?
O6 I1 O7 95.4(7) . . ?
O2 P1 O1 109.7(9) . . ?
O2 P1 O3 110.2(9) . . ?
O3 P1 O1 108.9(7) . . ?
O4 P1 O1 110.5(8) . . ?
O4 P1 O2 107.5(7) . . ?
O4 P1 O3 110.0(9) . . ?
Cd1 Mg1 Cd1 93.6(2) 12_554 11_474 ?
I1 Mg1 Cd1 76.36(5) 16 11_474 ?
I1 Mg1 Cd1 136.37(11) 16 12_554 ?
I1 Mg1 Cd1 76.36(5) 15_465 12_554 ?
I1 Mg1 Cd1 136.37(11) 15_465 11_474 ?
I1 Mg1 I1 138.3(2) 16 15_465 ?
O3 Mg1 Cd1 129.3(5) 14_575 12_554 ?
O3 Mg1 Cd1 41.8(4) 14_575 11_474 ?
O3 Mg1 Cd1 41.8(4) . 12_554 ?
O3 Mg1 Cd1 129.3(5) . 11_474 ?
O3 Mg1 I1 67.3(4) 14_575 16 ?
O3 Mg1 I1 116.4(3) 14_575 15_465 ?
O3 Mg1 I1 116.4(3) . 16 ?
O3 Mg1 I1 67.3(4) . 15_465 ?
O3 Mg1 O3 170.6(8) 14_575 . ?
O3 Mg1 O4 96.9(5) 14_575 11_474 ?
O3 Mg1 O4 76.9(5) 14_575 12_554 ?
O3 Mg1 O4 96.9(5) . 12_554 ?
O3 Mg1 O4 76.9(5) . 11_474 ?
O4 Mg1 Cd1 42.8(4) 11_474 12_554 ?
O4 Mg1 Cd1 81.3(4) 12_554 12_554 ?
O4 Mg1 Cd1 81.3(4) 11_474 11_474 ?
O4 Mg1 Cd1 42.8(4) 12_554 11_474 ?
O4 Mg1 I1 157.6(4) 12_554 15_465 ?
O4 Mg1 I1 62.4(3) 11_474 15_465 ?
O4 Mg1 I1 62.4(3) 12_554 16 ?
O4 Mg1 I1 157.6(4) 11_474 16 ?
O4 Mg1 O4 99.5(7) 11_474 12_554 ?
O7 Mg1 Cd1 105.7(4) 15_465 12_554 ?
O7 Mg1 Cd1 105.7(4) 16 11_474 ?
O7 Mg1 Cd1 130.1(4) 15_465 11_474 ?
O7 Mg1 Cd1 130.1(4) 16 12_554 ?
O7 Mg1 I1 113.2(5) 16 15_465 ?
O7 Mg1 I1 29.5(4) 15_465 15_465 ?
O7 Mg1 I1 113.2(5) 15_465 16 ?
O7 Mg1 I1 29.5(4) 16 16 ?
O7 Mg1 O3 94.5(6) 16 . ?
O7 Mg1 O3 91.8(5) 16 14_575 ?
O7 Mg1 O3 94.5(6) 15_465 14_575 ?
O7 Mg1 O3 91.8(5) 15_465 . ?
O7 Mg1 O4 171.2(6) 16 11_474 ?
O7 Mg1 O4 171.2(6) 15_465 12_554 ?
O7 Mg1 O4 82.8(5) 15_465 11_474 ?
O7 Mg1 O4 82.8(5) 16 12_554 ?
O7 Mg1 O7 96.2(8) 16 15_465 ?
Cd1 O1 Cd3 95.8(5) 15_465 . ?
P1 O1 Cd1 130.8(9) . 15_465 ?
P1 O1 Cd3 129.0(9) . . ?
Cd1 O2 Cd3 99.4(5) . 7_564 ?
P1 O2 Cd1 124.6(10) . . ?
P1 O2 Cd3 123.0(10) . 7_564 ?
P1 O3 Cd1 125.1(9) . 12_554 ?
P1 O3 Cd2 135.0(9) . . ?
P1 O3 Mg1 135.0(9) . . ?
Mg1 O3 Cd1 99.9(5) . 12_554 ?
P1 O4 Cd1 119.7(8) . 2_675 ?
P1 O4 Cd2 123.0(9) . 3_575 ?
I1 O5 Cd1 112.3(7) . 11_464 ?
Cd3 O6 Cd1 110.3(6) . . ?
I1 O6 Cd1 113.7(7) . . ?
I1 O6 Cd3 132.7(7) . . ?
I1 O7 Cd2 116.3(7) . 7_564 ?

loop_
_geom_bond_atom_site_label_1
_geom_bond_atom_site_label_2
_geom_bond_distance
_geom_bond_site_symmetry_2
_geom_bond_publ_flag
Cd1 Cd2 3.386(5) 3_575 ?
Cd1 O1 2.322(14) 7_564 ?
Cd1 O2 2.290(17) . ?
Cd1 O3 2.291(14) 16_545 ?
Cd1 O4 2.321(15) 2_675 ?
Cd1 O5 2.262(16) 3_565 ?
Cd1 O6 2.449(14) . ?
Cd1 O7 2.822(15) 3_565 ?
Cd2 O3 2.131(14) 14_575 ?
Cd2 O3 2.131(14) . ?
Cd2 O4 2.178(15) 12_554 ?
Cd2 O4 2.178(15) 11_474 ?
Cd2 O7 2.089(16) 15_465 ?
Cd2 O7 2.089(16) 16 ?
Cd3 O1 2.387(17) . ?
Cd3 O1 2.387(17) 14_565 ?
Cd3 O2 2.291(16) 15_465 ?
Cd3 O2 2.291(16) 16_545 ?
Cd3 O6 2.223(14) . ?
Cd3 O6 2.222(14) 14_565 ?
I1 O5 1.824(12) . ?
I1 O6 1.806(16) . ?
I1 O7 1.833(15) . ?
P1 O1 1.551(14) . ?
P1 O2 1.520(15) . ?
P1 O3 1.538(13) . ?
P1 O4 1.516(13) . ?
Mg1 O3 2.131(14) . ?
Mg1 O3 2.131(14) 14_575 ?
Mg1 O4 2.178(15) 12_554 ?
Mg1 O4 2.178(15) 11_474 ?
Mg1 O7 2.089(16) 15_465 ?
Mg1 O7 2.089(16) 16 ?

loop_
_geom_torsion_atom_site_label_1
_geom_torsion_atom_site_label_2
_geom_torsion_atom_site_label_3
_geom_torsion_atom_site_label_4
_geom_torsion
_geom_torsion_site_symmetry_1
_geom_torsion_site_symmetry_2
_geom_torsion_site_symmetry_3
_geom_torsion_site_symmetry_4
_geom_torsion_publ_flag
O1 P1 O2 Cd1 -56.4(11) . . . . ?
O1 P1 O2 Cd3 170.5(8) . . . 7_564 ?
O1 P1 O3 Cd1 -91.5(10) . . . 12_554 ?
O1 P1 O3 Cd2 92.0(12) . . . . ?
O1 P1 O3 Mg1 92.0(12) . . . . ?
O1 P1 O4 Cd1 -174.4(8) . . . 2_675 ?
O1 P1 O4 Cd2 62.2(10) . . . 3_575 ?
O2 P1 O1 Cd1 135.8(11) . . . 15_465 ?
O2 P1 O1 Cd3 -14.3(12) . . . . ?
O2 P1 O3 Cd1 28.9(11) . . . 12_554 ?
O2 P1 O3 Cd2 -147.6(10) . . . . ?
O2 P1 O3 Mg1 -147.6(10) . . . . ?
O2 P1 O4 Cd1 65.8(10) . . . 2_675 ?
O2 P1 O4 Cd2 -57.6(11) . . . 3_575 ?
O3 P1 O1 Cd1 -103.5(11) . . . 15_465 ?
O3 P1 O1 Cd3 106.3(10) . . . . ?
O3 P1 O2 Cd1 -176.3(8) . . . . ?
O3 P1 O2 Cd3 50.6(11) . . . 7_564 ?
O3 P1 O4 Cd1 -54.1(9) . . . 2_675 ?
O3 P1 O4 Cd2 -177.5(8) . . . 3_575 ?
O4 P1 O1 Cd1 17.4(13) . . . 15_465 ?
O4 P1 O1 Cd3 -132.7(9) . . . . ?
O4 P1 O2 Cd1 63.8(11) . . . . ?
O4 P1 O2 Cd3 -69.3(11) . . . 7_564 ?
O4 P1 O3 Cd1 147.3(8) . . . 12_554 ?
O4 P1 O3 Cd2 -29.2(13) . . . . ?
O4 P1 O3 Mg1 -29.2(13) . . . . ?
O5 I1 O6 Cd1 -177.5(8) . . . . ?
O5 I1 O6 Cd3 -20.7(12) . . . . ?
O5 I1 O7 Cd2 120.0(9) . . . 7_564 ?
O6 I1 O5 Cd1 -106.2(8) . . . 11_464 ?
O6 I1 O7 Cd2 -140.2(8) . . . 7_564 ?
O7 I1 O5 Cd1 -10.1(9) . . . 11_464 ?
O7 I1 O6 Cd1 88.2(8) . . . . ?
O7 I1 O6 Cd3 -114.9(12) . . . . ?

loop_
_twin_individual_id
_twin_individual_mass_fraction_refined
1 0.36(13)
2 0.05(7)
3 0.14(8)
4 0.45(7)
